data_2104920
loop_
_publ_author_name
'Siegler, Maxime A.'
'Parkin, Sean'
'Angel, Ross J.'
'Brock, Carolyn Pratt'

_publ_section_title
;
 Detailed study of the phase transition in
 [Ni(H~2~O)~6~](NO~3~)~2~&#x00B7;(15-crown-5)&#x00B7;H~2~O and analysis
 in terms of mean-field theory
;
_journal_issue 2
_journal_name_full 'Acta Crystallographica Section B'
_journal_page_first 130
_journal_page_last 143
_journal_paper_doi 10.1107/S010876811100526X
_journal_volume 67
_journal_year 2011
_chemical_formula_moiety 'C10 H20 O5, H12 Ni O6 2+, 2(N O3 1-), H2 O'
_chemical_formula_sum 'C10 H34 N2 Ni O18'
_chemical_formula_weight 529.10
_chemical_name_systematic 'hexaaquanickel(II) nitrate (15-crown-5) monohydrate'
_space_group_IT_number 4
_symmetry_cell_setting monoclinic
_symmetry_Int_Tables_number 4
_symmetry_space_group_name_Hall 'P 2yb (1/2*x,y,-1/2*x+z)'
_symmetry_space_group_name_H-M 'B 1 21 1'
_atom_sites_solution_hydrogens geom
_atom_sites_solution_primary direct
_atom_sites_solution_secondary difmap
_audit_creation_method SHELXL-97
_cell_angle_alpha 90.
_cell_angle_beta 106.28(1)
_cell_angle_gamma 90.
_cell_formula_units_Z 8
_cell_length_a 16.238(2)
_cell_length_b 16.598(2)
_cell_length_c 17.878(2)
_cell_measurement_reflns_used 5484
_cell_measurement_temperature 170(2)
_cell_measurement_theta_max 27.48
_cell_measurement_theta_min 1.00
_cell_volume 4625.2(10)
_computing_cell_refinement 'SCALEPACK (Otwinowski & Minor, 2006)'
_computing_data_collection 'COLLECT (Nonius, 2000)'
_computing_data_reduction 'DENZO-SMN (Otwinowski & Minor, 2006)'
_computing_molecular_graphics 'Mercury (Macrae et al., 2008)'
_computing_publication_material
;
SHELXL-97 (Sheldrick, 2008) and local procedures
;
_computing_structure_refinement 'SHELXL-97 (Sheldrick, 2008)'
_computing_structure_solution 'SHELXS-97 (Sheldrick, 2008)'
_diffrn_ambient_temperature 170(2)
_diffrn_detector_area_resol_mean 18
_diffrn_measured_fraction_theta_full 0.999
_diffrn_measured_fraction_theta_max 0.999
_diffrn_measurement_device_type 'Nonius KappaCCD diffractometer'
_diffrn_measurement_method '\w scans at fixed \c = 55\%'
_diffrn_radiation_monochromator graphite
_diffrn_radiation_source 'fine-focus sealed tube'
_diffrn_radiation_type MoK\a
_diffrn_radiation_wavelength 0.71073
_diffrn_reflns_av_R_equivalents 0.073
_diffrn_reflns_av_sigmaI/netI 0.0924
_diffrn_reflns_limit_h_max 21
_diffrn_reflns_limit_h_min -21
_diffrn_reflns_limit_k_max 21
_diffrn_reflns_limit_k_min -21
_diffrn_reflns_limit_l_max 23
_diffrn_reflns_limit_l_min -23
_diffrn_reflns_number 33222
_diffrn_reflns_theta_full 27.48
_diffrn_reflns_theta_max 27.48
_diffrn_reflns_theta_min 1.50
_diffrn_standards_decay_% <2
_exptl_absorpt_coefficient_mu 0.922
_exptl_absorpt_correction_T_max 0.8741
_exptl_absorpt_correction_T_min 0.7385
_exptl_absorpt_correction_type multi-scan
_exptl_absorpt_process_details 'Scalepack (Otwinowski & Minor, 2006)'
_exptl_crystal_colour 'pale green'
_exptl_crystal_density_diffrn 1.520
_exptl_crystal_density_method 'not measured'
_exptl_crystal_description parallelepiped
_exptl_crystal_F_000 2240
_exptl_crystal_size_max 0.35
_exptl_crystal_size_mid 0.15
_exptl_crystal_size_min 0.15
_refine_diff_density_max 0.750
_refine_diff_density_min -0.437
_refine_diff_density_rms 0.070
_refine_ls_abs_structure_details 'Flack H D (1983), Acta Cryst. A39, 876-881'
_refine_ls_abs_structure_Flack 0.076(10)
_refine_ls_extinction_coef 0.00010(5)
_refine_ls_extinction_expression Fc^*^=kFc[1+0.001xFc^2^\l^3^/sin(2\q)]^-1/4^
_refine_ls_extinction_method SHELXL
_refine_ls_goodness_of_fit_ref 0.985
_refine_ls_hydrogen_treatment mixed
_refine_ls_matrix_type full
_refine_ls_number_parameters 648
_refine_ls_number_reflns 10594
_refine_ls_number_restraints 43
_refine_ls_restrained_S_all 0.984
_refine_ls_R_factor_all 0.1183
_refine_ls_R_factor_gt 0.0440
_refine_ls_shift/su_max 0.001
_refine_ls_shift/su_mean 0.000
_refine_ls_structure_factor_coef Fsqd
_refine_ls_weighting_details 'calc w=1/[\s^2^(Fo^2^)+(0.0382P)^2^+0.0000P] where P=(Fo^2^+2Fc^2^)/3'
_refine_ls_weighting_scheme calc
_refine_ls_wR_factor_gt 0.0829
_refine_ls_wR_factor_ref 0.1023
_reflns_number_gt 5808
_reflns_number_total 10594
_reflns_threshold_expression >2sigma(I)
_cod_data_source_file hw5014.cif
_cod_data_source_block 170K_H
_cod_original_sg_symbol_H-M 'B 21'
_cod_database_code 2104920

loop_
_symmetry_equiv_pos_as_xyz
'x, y, z'
'-x, y+1/2, -z'
'x+1/2, y, z+1/2'
'-x+1/2, y+1/2, -z+1/2'

loop_
_atom_site_label
_atom_site_type_symbol
_atom_site_fract_x
_atom_site_fract_y
_atom_site_fract_z
_atom_site_U_iso_or_equiv
_atom_site_adp_type
_atom_site_occupancy
_atom_site_symmetry_multiplicity
_atom_site_calc_flag
_atom_site_refinement_flags
_atom_site_disorder_assembly
_atom_site_disorder_group
C1_1 C 0.0414(4) 0.1903(4) 0.0456(3) 0.0625(17) Uani 1 1 d . . .
H1A_1 H 0.0018 0.1492 0.0151 0.075 Uiso 1 1 calc R . .
H1B_1 H 0.1007 0.1758 0.0461 0.075 Uiso 1 1 calc R . .
C2_1 C 0.0190(3) 0.2711(4) 0.0100(2) 0.0522(18) Uani 1 1 d . . .
H2A_1 H 0.0050 0.2666 -0.0474 0.063 Uiso 1 1 calc R . .
H2B_1 H -0.0323 0.2919 0.0232 0.063 Uiso 1 1 calc R . .
C3_1 C 0.0690(3) 0.4083(4) 0.0222(3) 0.0598(16) Uani 1 1 d . . .
H3A_1 H 0.0295 0.4132 -0.0310 0.072 Uiso 1 1 calc R . .
H3B_1 H 0.1219 0.4386 0.0235 0.072 Uiso 1 1 calc R . .
C4_1 C 0.0279(3) 0.4454(3) 0.0789(3) 0.0558(15) Uani 1 1 d . . .
H4A_1 H 0.0166 0.5033 0.0670 0.067 Uiso 1 1 calc R . .
H4B_1 H -0.0274 0.4185 0.0756 0.067 Uiso 1 1 calc R . .
C5_1 C 0.0538(3) 0.4752(3) 0.2113(3) 0.0506(16) Uani 1 1 d . . .
H5A_1 H -0.0081 0.4637 0.2019 0.061 Uiso 1 1 calc R . .
H5B_1 H 0.0612 0.5342 0.2080 0.061 Uiso 1 1 calc R . .
C6_1 C 0.1024(3) 0.4457(3) 0.2895(3) 0.0496(15) Uani 1 1 d . . .
H6A_1 H 0.1647 0.4466 0.2946 0.060 Uiso 1 1 calc R . .
H6B_1 H 0.0913 0.4808 0.3304 0.060 Uiso 1 1 calc R . .
C7_1 C 0.1313(3) 0.3200(3) 0.3575(3) 0.0485(16) Uani 1 1 d . . .
H7A_1 H 0.1306 0.3411 0.4091 0.058 Uiso 1 1 calc R . .
H7B_1 H 0.1905 0.3249 0.3529 0.058 Uiso 1 1 calc R . .
C8_1 C 0.1039(3) 0.2333(3) 0.3501(3) 0.0544(16) Uani 1 1 d . . .
H8A_1 H 0.1391 0.2019 0.3948 0.065 Uiso 1 1 calc R . .
H8B_1 H 0.0430 0.2288 0.3496 0.065 Uiso 1 1 calc R . .
C9_1 C 0.0635(4) 0.1366(3) 0.2486(3) 0.0543(16) Uani 1 1 d . . .
H9A_1 H 0.0035 0.1475 0.2483 0.065 Uiso 1 1 calc R . .
H9B_1 H 0.0838 0.0884 0.2811 0.065 Uiso 1 1 calc R . .
C10_1 C 0.0687(3) 0.1228(3) 0.1672(4) 0.0594(17) Uani 1 1 d . . .
H10A_1 H 0.1291 0.1142 0.1674 0.071 Uiso 1 1 calc R . .
H10B_1 H 0.0351 0.0745 0.1446 0.071 Uiso 1 1 calc R . .
O1_1 O 0.0345(2) 0.19325(19) 0.12153(19) 0.0425(9) Uani 1 1 d . . .
O2_1 O 0.0898(2) 0.3269(2) 0.03790(16) 0.0465(10) Uani 1 1 d . . .
O3_1 O 0.0850(2) 0.43600(18) 0.15525(18) 0.0400(8) Uani 1 1 d . . .
O4_1 O 0.07517(19) 0.36428(19) 0.29873(16) 0.0383(8) Uani 1 1 d . . .
O5_1 O 0.11540(19) 0.20282(18) 0.27857(18) 0.0405(8) Uani 1 1 d . . .
Ni1_1 Ni 0.32382(3) 0.30099(3) 0.19671(3) 0.01924(15) Uani 1 1 d . . .
O6_1 O 0.20149(15) 0.3042(2) 0.20687(15) 0.0271(7) Uani 1 1 d D . .
H6C_1 H 0.1676(18) 0.3410(15) 0.185(2) 0.041 Uiso 1 1 d D . .
H6D_1 H 0.1689(19) 0.2704(16) 0.219(2) 0.041 Uiso 1 1 d D . .
O7_1 O 0.44295(16) 0.30822(17) 0.18059(14) 0.0217(7) Uani 1 1 d D . .
H7C_1 H 0.4828(15) 0.3265(19) 0.2175(15) 0.033 Uiso 1 1 d D . .
H7D_1 H 0.4684(18) 0.2749(17) 0.1593(17) 0.033 Uiso 1 1 d D . .
O8_1 O 0.27195(19) 0.32642(17) 0.08086(15) 0.0290(7) Uani 1 1 d D . .
H8C_1 H 0.2185(7) 0.324(2) 0.064(2) 0.043 Uiso 1 1 d D . .
H8D_1 H 0.286(2) 0.3608(19) 0.0526(19) 0.043 Uiso 1 1 d D . .
O9_1 O 0.34030(18) 0.42064(15) 0.22976(15) 0.0264(7) Uani 1 1 d D . .
H9C_1 H 0.310(2) 0.450(2) 0.1948(13) 0.040 Uiso 1 1 d D . .
H9D_1 H 0.327(2) 0.435(2) 0.2701(11) 0.040 Uiso 1 1 d D . .
O10_1 O 0.37210(19) 0.26916(16) 0.31218(13) 0.0263(7) Uani 1 1 d D . .
H10C_1 H 0.370(3) 0.3048(13) 0.3454(16) 0.040 Uiso 1 1 d D . .
H10D_1 H 0.366(3) 0.2258(10) 0.3348(18) 0.040 Uiso 1 1 d D . .
O11_1 O 0.3189(2) 0.18093(16) 0.17010(16) 0.0320(7) Uani 1 1 d D . .
H11C_1 H 0.307(3) 0.152(2) 0.2036(14) 0.048 Uiso 1 1 d D . .
H11D_1 H 0.298(3) 0.157(2) 0.1279(11) 0.048 Uiso 1 1 d D . .
N1_1 N 0.3249(2) 0.4325(2) 0.43179(19) 0.0271(9) Uani 1 1 d . . .
O12_1 O 0.3440(2) 0.36067(19) 0.43051(16) 0.0435(9) Uani 1 1 d . . .
O13_1 O 0.3027(2) 0.45815(18) 0.48910(16) 0.0435(9) Uani 1 1 d . . .
O14_1 O 0.3246(3) 0.47674(19) 0.37700(18) 0.0534(11) Uani 1 1 d . . .
N2_1 N 0.2804(2) 0.0821(2) 0.3439(2) 0.0339(9) Uani 1 1 d . . .
O15_1 O 0.26955(19) 0.07652(16) 0.27234(15) 0.0339(8) Uani 1 1 d . . .
O16_1 O 0.2434(2) 0.03462(17) 0.37763(16) 0.0438(9) Uani 1 1 d . . .
O17_1 O 0.3287(3) 0.1348(2) 0.38281(18) 0.0598(12) Uani 1 1 d . . .
O18_1 O 0.2510(6) 0.1258(4) 0.0242(4) 0.0450(19) Uani 0.678(11) 1 d PD A 1
O18'_1 O 0.3014(11) 0.1045(8) 0.0385(8) 0.0450(19) Uani 0.322(11) 1 d P A 2
H18C_1 H 0.286(3) 0.124(3) -0.002(3) 0.068 Uiso 1 1 d D . .
H18D_1 H 0.232(3) 0.0787(13) 0.023(3) 0.068 Uiso 1 1 d D . .
C1_2 C 0.5304(3) 0.2261(3) 0.0221(2) 0.0421(13) Uani 1 1 d . . .
H1A_2 H 0.4862 0.1944 -0.0158 0.050 Uiso 1 1 calc R . .
H1B_2 H 0.5874 0.2102 0.0171 0.050 Uiso 1 1 calc R . .
C2_2 C 0.5160(3) 0.3138(3) 0.0058(2) 0.0394(13) Uani 1 1 d . . .
H2A_2 H 0.5006 0.3234 -0.0511 0.047 Uiso 1 1 calc R . .
H2B_2 H 0.4680 0.3328 0.0252 0.047 Uiso 1 1 calc R . .
C3_2 C 0.5780(3) 0.4430(3) 0.0443(3) 0.0477(14) Uani 1 1 d . . .
H3A_2 H 0.5376 0.4599 -0.0057 0.057 Uiso 1 1 calc R . .
H3B_2 H 0.6331 0.4713 0.0501 0.057 Uiso 1 1 calc R . .
C4_2 C 0.5420(3) 0.4666(3) 0.1107(3) 0.0395(12) Uani 1 1 d . . .
H4A_2 H 0.5367 0.5259 0.1126 0.047 Uiso 1 1 calc R . .
H4B_2 H 0.4842 0.4428 0.1026 0.047 Uiso 1 1 calc R . .
C5_2 C 0.5748(3) 0.4677(3) 0.2480(3) 0.0416(14) Uani 1 1 d . . .
H5A_2 H 0.5120 0.4639 0.2394 0.050 Uiso 1 1 calc R . .
H5B_2 H 0.5919 0.5249 0.2575 0.050 Uiso 1 1 calc R . .
C6_2 C 0.6198(3) 0.4181(3) 0.3163(3) 0.0418(13) Uani 1 1 d . . .
H6A_2 H 0.6810 0.4122 0.3181 0.050 Uiso 1 1 calc R . .
H6B_2 H 0.6166 0.4447 0.3650 0.050 Uiso 1 1 calc R . .
C7_2 C 0.6293(3) 0.2796(3) 0.3589(2) 0.0383(14) Uani 1 1 d . . .
H7A_2 H 0.6283 0.2878 0.4135 0.046 Uiso 1 1 calc R . .
H7B_2 H 0.6897 0.2812 0.3571 0.046 Uiso 1 1 calc R . .
C8_2 C 0.5894(3) 0.2003(3) 0.3292(2) 0.0417(13) Uani 1 1 d . . .
H8A_2 H 0.6157 0.1566 0.3658 0.050 Uiso 1 1 calc R . .
H8B_2 H 0.5271 0.2015 0.3237 0.050 Uiso 1 1 calc R . .
C9_2 C 0.5530(3) 0.1249(3) 0.2100(3) 0.0372(13) Uani 1 1 d . . .
H9A_2 H 0.4926 0.1305 0.2109 0.045 Uiso 1 1 calc R . .
H9B_2 H 0.5742 0.0714 0.2313 0.045 Uiso 1 1 calc R . .
C10_2 C 0.5592(3) 0.1331(3) 0.1277(3) 0.0390(13) Uani 1 1 d . . .
H10A_2 H 0.6197 0.1284 0.1269 0.047 Uiso 1 1 calc R . .
H10B_2 H 0.5256 0.0901 0.0944 0.047 Uiso 1 1 calc R . .
O1_2 O 0.52597(19) 0.21027(17) 0.09975(15) 0.0323(8) Uani 1 1 d . . .
O2_2 O 0.59160(19) 0.3570(2) 0.04308(16) 0.0364(8) Uani 1 1 d . . .
O3_2 O 0.59737(18) 0.43842(17) 0.18106(16) 0.0346(8) Uani 1 1 d . . .
O4_2 O 0.58031(18) 0.34109(18) 0.30974(17) 0.0348(8) Uani 1 1 d . . .
O5_2 O 0.60436(18) 0.18719(17) 0.25558(15) 0.0304(7) Uani 1 1 d . . .
Ni2_2 Ni 0.82366(3) 0.29756(3) 0.19540(3) 0.01936(15) Uani 1 1 d . . .
O6_2 O 0.70186(16) 0.30040(19) 0.20649(16) 0.0261(7) Uani 1 1 d D . .
H6C_2 H 0.6657(18) 0.3374(14) 0.194(2) 0.039 Uiso 1 1 d D . .
H6D_2 H 0.677(2) 0.2620(13) 0.219(2) 0.039 Uiso 1 1 d D . .
O7_2 O 0.94217(16) 0.30458(18) 0.17823(14) 0.0227(7) Uani 1 1 d D . .
H7C_2 H 0.9831(16) 0.3209(18) 0.2142(16) 0.034 Uiso 1 1 d D . .
H7D_2 H 0.961(2) 0.2641(15) 0.1607(19) 0.034 Uiso 1 1 d D . .
O8_2 O 0.77013(18) 0.32725(16) 0.08058(16) 0.0272(7) Uani 1 1 d D . .
H8C_2 H 0.7178(8) 0.336(2) 0.071(2) 0.041 Uiso 1 1 d D . .
H8D_2 H 0.790(2) 0.3666(16) 0.063(2) 0.041 Uiso 1 1 d D . .
O9_2 O 0.84324(19) 0.41505(16) 0.23265(15) 0.0272(7) Uani 1 1 d D . .
H9C_2 H 0.815(2) 0.4486(19) 0.2015(14) 0.041 Uiso 1 1 d D . .
H9D_2 H 0.832(2) 0.421(2) 0.2745(10) 0.041 Uiso 1 1 d D . .
O10_2 O 0.87356(18) 0.26390(16) 0.31062(14) 0.0250(7) Uani 1 1 d D . .
H10C_2 H 0.863(2) 0.2995(14) 0.3401(18) 0.037 Uiso 1 1 d D . .
H10D_2 H 0.851(2) 0.2224(12) 0.323(2) 0.037 Uiso 1 1 d D . .
O11_2 O 0.81694(19) 0.17805(16) 0.16695(15) 0.0292(7) Uani 1 1 d D . .
H11C_2 H 0.794(3) 0.150(2) 0.1945(16) 0.044 Uiso 1 1 d D . .
H11D_2 H 0.798(3) 0.159(2) 0.1220(9) 0.044 Uiso 1 1 d D . .
N1_2 N 0.8313(2) 0.4248(2) 0.43289(18) 0.0281(9) Uani 1 1 d . . .
O12_2 O 0.82520(19) 0.35009(18) 0.42176(16) 0.0359(8) Uani 1 1 d . . .
O13_2 O 0.8192(2) 0.45326(18) 0.49353(17) 0.0458(9) Uani 1 1 d . . .
O14_2 O 0.8488(2) 0.46860(19) 0.38422(18) 0.0567(11) Uani 1 1 d . . .
N2_2 N 0.7681(2) 0.0819(2) 0.3347(2) 0.0310(9) Uani 1 1 d . . .
O15_2 O 0.76149(19) 0.07494(15) 0.26437(15) 0.0334(8) Uani 1 1 d . . .
O16_2 O 0.7281(2) 0.03590(16) 0.36717(15) 0.0362(8) Uani 1 1 d . . .
O17_2 O 0.8152(2) 0.13461(19) 0.37543(18) 0.0480(10) Uani 1 1 d . . .
O18_2 O 0.7476(4) 0.1172(2) 0.0236(2) 0.0897(15) Uani 1 1 d D . .
H18C_2 H 0.7999(14) 0.100(4) 0.035(5) 0.135 Uiso 1 1 d D . .
H18D_2 H 0.721(3) 0.073(2) 0.017(4) 0.135 Uiso 1 1 d D . .

loop_
_atom_site_aniso_label
_atom_site_aniso_U_11
_atom_site_aniso_U_22
_atom_site_aniso_U_33
_atom_site_aniso_U_23
_atom_site_aniso_U_13
_atom_site_aniso_U_12
C1_1 0.044(4) 0.080(5) 0.061(4) -0.042(4) 0.011(3) -0.002(3)
C2_1 0.018(3) 0.121(6) 0.019(2) -0.012(3) 0.006(2) -0.005(3)
C3_1 0.043(4) 0.093(5) 0.048(3) 0.039(3) 0.020(3) 0.015(3)
C4_1 0.049(4) 0.053(3) 0.067(4) 0.028(3) 0.018(3) 0.017(3)
C5_1 0.047(4) 0.031(3) 0.083(4) -0.008(3) 0.033(4) -0.002(3)
C6_1 0.044(3) 0.050(3) 0.065(4) -0.034(3) 0.031(3) -0.025(3)
C7_1 0.030(3) 0.085(5) 0.036(3) -0.008(3) 0.018(2) -0.007(3)
C8_1 0.039(3) 0.093(5) 0.039(3) 0.033(3) 0.024(3) 0.027(3)
C9_1 0.043(4) 0.032(3) 0.086(5) 0.016(3) 0.015(3) 0.002(3)
C10_1 0.032(3) 0.024(3) 0.115(5) -0.020(3) 0.008(3) 0.008(2)
O1_1 0.033(2) 0.043(2) 0.056(2) -0.0216(18) 0.0201(17) -0.0014(17)
O2_1 0.028(2) 0.080(3) 0.0290(17) 0.0054(16) 0.0039(15) 0.0063(18)
O3_1 0.033(2) 0.0373(19) 0.056(2) -0.0005(17) 0.0241(17) 0.0053(16)
O4_1 0.025(2) 0.054(2) 0.0339(18) -0.0073(16) 0.0034(15) -0.0020(17)
O5_1 0.029(2) 0.039(2) 0.058(2) 0.0146(17) 0.0191(17) -0.0001(16)
Ni1_1 0.0180(3) 0.0211(3) 0.0194(2) 0.0000(2) 0.0065(2) -0.0006(3)
O6_1 0.0148(17) 0.0390(18) 0.0312(16) 0.0088(16) 0.0126(14) 0.0002(16)
O7_1 0.0164(17) 0.0232(17) 0.0269(15) -0.0055(13) 0.0083(13) 0.0006(14)
O8_1 0.0225(18) 0.043(2) 0.0219(15) 0.0087(13) 0.0073(14) -0.0034(16)
O9_1 0.0323(19) 0.0228(16) 0.0278(15) -0.0003(14) 0.0144(14) 0.0024(14)
O10_1 0.0304(19) 0.0299(16) 0.0181(14) 0.0013(12) 0.0059(14) 0.0008(16)
O11_1 0.050(2) 0.0226(16) 0.0262(16) -0.0008(13) 0.0146(17) -0.0056(15)
N1_1 0.028(2) 0.029(2) 0.0230(19) -0.0030(17) 0.0059(17) -0.0077(18)
O12_1 0.061(3) 0.032(2) 0.0378(18) -0.0003(15) 0.0133(16) 0.0176(18)
O13_1 0.068(3) 0.040(2) 0.0307(17) 0.0009(15) 0.0270(18) 0.0040(18)
O14_1 0.091(3) 0.041(2) 0.0353(19) 0.0017(17) 0.030(2) -0.017(2)
N2_1 0.042(3) 0.028(2) 0.033(2) 0.0008(19) 0.012(2) -0.001(2)
O15_1 0.044(2) 0.0325(17) 0.0275(17) 0.0025(14) 0.0145(15) 0.0010(15)
O16_1 0.070(3) 0.0364(18) 0.0315(17) -0.0019(15) 0.0257(17) -0.0146(18)
O17_1 0.095(3) 0.036(2) 0.040(2) -0.0019(18) 0.004(2) -0.031(2)
O18_1 0.065(5) 0.039(4) 0.036(3) -0.011(2) 0.021(4) -0.015(4)
O18'_1 0.065(5) 0.039(4) 0.036(3) -0.011(2) 0.021(4) -0.015(4)
C1_2 0.044(3) 0.057(3) 0.027(3) -0.010(2) 0.014(2) 0.001(3)
C2_2 0.023(3) 0.064(4) 0.027(2) 0.006(2) 0.002(2) -0.002(3)
C3_2 0.048(4) 0.042(3) 0.046(3) 0.020(2) 0.001(3) -0.004(3)
C4_2 0.029(3) 0.028(3) 0.064(3) 0.011(2) 0.016(3) 0.010(2)
C5_2 0.027(3) 0.031(3) 0.078(4) -0.023(3) 0.032(3) -0.007(2)
C6_2 0.032(3) 0.051(3) 0.047(3) -0.030(3) 0.019(2) -0.009(3)
C7_2 0.028(3) 0.068(4) 0.018(2) -0.001(2) 0.005(2) 0.009(3)
C8_2 0.044(3) 0.051(3) 0.033(3) 0.012(2) 0.015(2) 0.001(3)
C9_2 0.023(3) 0.021(3) 0.067(4) 0.012(3) 0.012(3) 0.000(2)
C10_2 0.040(3) 0.019(3) 0.058(3) -0.004(2) 0.014(3) 0.008(2)
O1_2 0.036(2) 0.0321(18) 0.0324(17) -0.0017(14) 0.0150(14) 0.0060(15)
O2_2 0.026(2) 0.048(2) 0.0340(17) 0.0062(15) 0.0056(14) 0.0009(16)
O3_2 0.0271(19) 0.0334(19) 0.0425(18) 0.0010(15) 0.0086(15) 0.0030(15)
O4_2 0.0214(18) 0.0409(19) 0.0436(18) -0.0093(16) 0.0117(15) -0.0054(15)
O5_2 0.0277(19) 0.0290(17) 0.0377(18) 0.0072(14) 0.0145(14) 0.0033(15)
Ni2_2 0.0194(3) 0.0199(3) 0.0197(2) 0.0009(2) 0.0070(2) -0.0003(3)
O6_2 0.0183(18) 0.0274(15) 0.0358(16) 0.0050(16) 0.0130(14) 0.0010(15)
O7_2 0.0154(17) 0.0285(17) 0.0251(15) -0.0040(14) 0.0070(12) 0.0009(15)
O8_2 0.0165(17) 0.0389(19) 0.0256(15) 0.0089(13) 0.0047(15) -0.0015(15)
O9_2 0.033(2) 0.0246(17) 0.0272(16) 0.0016(14) 0.0130(15) 0.0022(14)
O10_2 0.0283(19) 0.0217(15) 0.0233(15) 0.0002(13) 0.0045(13) -0.0005(15)
O11_2 0.039(2) 0.0236(16) 0.0281(16) -0.0027(14) 0.0145(16) -0.0065(14)
N1_2 0.029(2) 0.034(3) 0.0199(19) 0.0015(17) 0.0053(17) -0.0029(19)
O12_2 0.039(2) 0.0292(19) 0.0380(17) 0.0026(14) 0.0075(15) 0.0028(15)
O13_2 0.074(3) 0.041(2) 0.0270(17) -0.0048(15) 0.0219(17) 0.0004(18)
O14_2 0.098(3) 0.043(2) 0.0354(19) -0.0029(16) 0.029(2) -0.029(2)
N2_2 0.039(3) 0.018(2) 0.036(2) 0.0037(18) 0.011(2) 0.0036(19)
O15_2 0.045(2) 0.0342(18) 0.0261(17) 0.0031(14) 0.0178(15) 0.0056(15)
O16_2 0.056(2) 0.0261(16) 0.0333(17) -0.0021(14) 0.0227(16) -0.0126(16)
O17_2 0.069(3) 0.0349(19) 0.0356(19) -0.0001(16) 0.0074(19) -0.0216(19)
O18_2 0.156(4) 0.072(3) 0.045(2) -0.022(2) 0.036(3) -0.042(3)

loop_
_atom_type_symbol
_atom_type_description
_atom_type_scat_dispersion_real
_atom_type_scat_dispersion_imag
_atom_type_scat_source
C C 0.0033 0.0016 'International Tables Vol C Tables 4.2.6.8 and 6.1.1.4'
H H 0.0000 0.0000 'International Tables Vol C Tables 4.2.6.8 and 6.1.1.4'
N N 0.0061 0.0033 'International Tables Vol C Tables 4.2.6.8 and 6.1.1.4'
O O 0.0106 0.0060 'International Tables Vol C Tables 4.2.6.8 and 6.1.1.4'
Ni Ni 0.3393 1.1124 'International Tables Vol C Tables 4.2.6.8 and 6.1.1.4'

loop_
_geom_angle_atom_site_label_1
_geom_angle_atom_site_label_2
_geom_angle_atom_site_label_3
_geom_angle
_geom_angle_site_symmetry_1
_geom_angle_site_symmetry_3
_geom_angle_publ_flag
O1_1 C1_1 C2_1 108.0(4) . . no
O1_1 C1_1 H1A_1 110.1 . . no
C2_1 C1_1 H1A_1 110.1 . . no
O1_1 C1_1 H1B_1 110.1 . . no
C2_1 C1_1 H1B_1 110.1 . . no
H1A_1 C1_1 H1B_1 108.4 . . no
O2_1 C2_1 C1_1 110.7(4) . . no
O2_1 C2_1 H2A_1 109.5 . . no
C1_1 C2_1 H2A_1 109.5 . . no
O2_1 C2_1 H2B_1 109.5 . . no
C1_1 C2_1 H2B_1 109.5 . . no
H2A_1 C2_1 H2B_1 108.1 . . no
O2_1 C3_1 C4_1 112.9(4) . . no
O2_1 C3_1 H3A_1 109.0 . . no
C4_1 C3_1 H3A_1 109.0 . . no
O2_1 C3_1 H3B_1 109.0 . . no
C4_1 C3_1 H3B_1 109.0 . . no
H3A_1 C3_1 H3B_1 107.8 . . no
O3_1 C4_1 C3_1 108.0(4) . . no
O3_1 C4_1 H4A_1 110.1 . . no
C3_1 C4_1 H4A_1 110.1 . . no
O3_1 C4_1 H4B_1 110.1 . . no
C3_1 C4_1 H4B_1 110.1 . . no
H4A_1 C4_1 H4B_1 108.4 . . no
O3_1 C5_1 C6_1 108.4(4) . . no
O3_1 C5_1 H5A_1 110.0 . . no
C6_1 C5_1 H5A_1 110.0 . . no
O3_1 C5_1 H5B_1 110.0 . . no
C6_1 C5_1 H5B_1 110.0 . . no
H5A_1 C5_1 H5B_1 108.4 . . no
O4_1 C6_1 C5_1 108.5(4) . . no
O4_1 C6_1 H6A_1 110.0 . . no
C5_1 C6_1 H6A_1 110.0 . . no
O4_1 C6_1 H6B_1 110.0 . . no
C5_1 C6_1 H6B_1 110.0 . . no
H6A_1 C6_1 H6B_1 108.4 . . no
O4_1 C7_1 C8_1 108.9(4) . . no
O4_1 C7_1 H7A_1 109.9 . . no
C8_1 C7_1 H7A_1 109.9 . . no
O4_1 C7_1 H7B_1 109.9 . . no
C8_1 C7_1 H7B_1 109.9 . . no
H7A_1 C7_1 H7B_1 108.3 . . no
O5_1 C8_1 C7_1 107.9(4) . . no
O5_1 C8_1 H8A_1 110.1 . . no
C7_1 C8_1 H8A_1 110.1 . . no
O5_1 C8_1 H8B_1 110.1 . . no
C7_1 C8_1 H8B_1 110.1 . . no
H8A_1 C8_1 H8B_1 108.4 . . no
O5_1 C9_1 C10_1 107.5(4) . . no
O5_1 C9_1 H9A_1 110.2 . . no
C10_1 C9_1 H9A_1 110.2 . . no
O5_1 C9_1 H9B_1 110.2 . . no
C10_1 C9_1 H9B_1 110.2 . . no
H9A_1 C9_1 H9B_1 108.5 . . no
O1_1 C10_1 C9_1 107.9(4) . . no
O1_1 C10_1 H10A_1 110.1 . . no
C9_1 C10_1 H10A_1 110.1 . . no
O1_1 C10_1 H10B_1 110.1 . . no
C9_1 C10_1 H10B_1 110.1 . . no
H10A_1 C10_1 H10B_1 108.4 . . no
C1_1 O1_1 C10_1 113.5(4) . . no
C3_1 O2_1 C2_1 115.0(4) . . no
C5_1 O3_1 C4_1 111.3(4) . . no
C7_1 O4_1 C6_1 115.0(4) . . no
C9_1 O5_1 C8_1 113.9(4) . . no
O7_1 Ni1_1 O11_1 90.08(12) . . no
O7_1 Ni1_1 O6_1 174.33(13) . . no
O11_1 Ni1_1 O6_1 94.02(13) . . no
O7_1 Ni1_1 O8_1 88.99(11) . . no
O11_1 Ni1_1 O8_1 89.28(11) . . no
O6_1 Ni1_1 O8_1 87.14(11) . . no
O7_1 Ni1_1 O10_1 92.70(11) . . no
O11_1 Ni1_1 O10_1 87.84(11) . . no
O6_1 Ni1_1 O10_1 91.37(11) . . no
O8_1 Ni1_1 O10_1 176.66(12) . . no
O7_1 Ni1_1 O9_1 86.09(11) . . no
O11_1 Ni1_1 O9_1 174.73(12) . . no
O6_1 Ni1_1 O9_1 90.05(12) . . no
O8_1 Ni1_1 O9_1 94.27(11) . . no
O10_1 Ni1_1 O9_1 88.72(10) . . no
Ni1_1 O6_1 H6C_1 120(2) . . no
Ni1_1 O6_1 H6D_1 135(2) . . no
H6C_1 O6_1 H6D_1 103.1(15) . . no
Ni1_1 O7_1 H7C_1 118(2) . . no
Ni1_1 O7_1 H7D_1 129(2) . . no
H7C_1 O7_1 H7D_1 103.0(15) . . no
Ni1_1 O8_1 H8C_1 116(3) . . no
Ni1_1 O8_1 H8D_1 130(3) . . no
H8C_1 O8_1 H8D_1 104.8(16) . . no
Ni1_1 O9_1 H9C_1 111(3) . . no
Ni1_1 O9_1 H9D_1 119(3) . . no
H9C_1 O9_1 H9D_1 103.0(15) . . no
Ni1_1 O10_1 H10C_1 116(2) . . no
Ni1_1 O10_1 H10D_1 129(3) . . no
H10C_1 O10_1 H10D_1 103.0(15) . . no
Ni1_1 O11_1 H11C_1 114(3) . . no
Ni1_1 O11_1 H11D_1 131(3) . . no
H11C_1 O11_1 H11D_1 104.2(16) . . no
O14_1 N1_1 O12_1 120.6(4) . . no
O14_1 N1_1 O13_1 120.9(4) . . no
O12_1 N1_1 O13_1 118.4(3) . . no
O16_1 N2_1 O15_1 120.2(4) . . no
O16_1 N2_1 O17_1 119.2(4) . . no
O15_1 N2_1 O17_1 120.6(4) . . no
H18C_1 O18_1 H18D_1 104.7(16) . . no
H18C_1 O18'_1 H18D_1 84(3) . . no
O1_2 C1_2 C2_2 108.7(4) . . no
O1_2 C1_2 H1A_2 110.0 . . no
C2_2 C1_2 H1A_2 110.0 . . no
O1_2 C1_2 H1B_2 110.0 . . no
C2_2 C1_2 H1B_2 110.0 . . no
H1A_2 C1_2 H1B_2 108.3 . . no
O2_2 C2_2 C1_2 109.6(4) . . no
O2_2 C2_2 H2A_2 109.8 . . no
C1_2 C2_2 H2A_2 109.8 . . no
O2_2 C2_2 H2B_2 109.8 . . no
C1_2 C2_2 H2B_2 109.8 . . no
H2A_2 C2_2 H2B_2 108.2 . . no
O2_2 C3_2 C4_2 111.2(4) . . no
O2_2 C3_2 H3A_2 109.4 . . no
C4_2 C3_2 H3A_2 109.4 . . no
O2_2 C3_2 H3B_2 109.4 . . no
C4_2 C3_2 H3B_2 109.4 . . no
H3A_2 C3_2 H3B_2 108.0 . . no
O3_2 C4_2 C3_2 108.9(4) . . no
O3_2 C4_2 H4A_2 109.9 . . no
C3_2 C4_2 H4A_2 109.9 . . no
O3_2 C4_2 H4B_2 109.9 . . no
C3_2 C4_2 H4B_2 109.9 . . no
H4A_2 C4_2 H4B_2 108.3 . . no
O3_2 C5_2 C6_2 108.5(4) . . no
O3_2 C5_2 H5A_2 110.0 . . no
C6_2 C5_2 H5A_2 110.0 . . no
O3_2 C5_2 H5B_2 110.0 . . no
C6_2 C5_2 H5B_2 110.0 . . no
H5A_2 C5_2 H5B_2 108.4 . . no
O4_2 C6_2 C5_2 109.0(4) . . no
O4_2 C6_2 H6A_2 109.9 . . no
C5_2 C6_2 H6A_2 109.9 . . no
O4_2 C6_2 H6B_2 109.9 . . no
C5_2 C6_2 H6B_2 109.9 . . no
H6A_2 C6_2 H6B_2 108.3 . . no
O4_2 C7_2 C8_2 107.4(3) . . no
O4_2 C7_2 H7A_2 110.2 . . no
C8_2 C7_2 H7A_2 110.2 . . no
O4_2 C7_2 H7B_2 110.2 . . no
C8_2 C7_2 H7B_2 110.2 . . no
H7A_2 C7_2 H7B_2 108.5 . . no
O5_2 C8_2 C7_2 107.1(4) . . no
O5_2 C8_2 H8A_2 110.3 . . no
C7_2 C8_2 H8A_2 110.3 . . no
O5_2 C8_2 H8B_2 110.3 . . no
C7_2 C8_2 H8B_2 110.3 . . no
H8A_2 C8_2 H8B_2 108.5 . . no
O5_2 C9_2 C10_2 107.6(4) . . no
O5_2 C9_2 H9A_2 110.2 . . no
C10_2 C9_2 H9A_2 110.2 . . no
O5_2 C9_2 H9B_2 110.2 . . no
C10_2 C9_2 H9B_2 110.2 . . no
H9A_2 C9_2 H9B_2 108.5 . . no
O1_2 C10_2 C9_2 107.5(3) . . no
O1_2 C10_2 H10A_2 110.2 . . no
C9_2 C10_2 H10A_2 110.2 . . no
O1_2 C10_2 H10B_2 110.2 . . no
C9_2 C10_2 H10B_2 110.2 . . no
H10A_2 C10_2 H10B_2 108.5 . . no
C10_2 O1_2 C1_2 112.7(3) . . no
C2_2 O2_2 C3_2 113.0(3) . . no
C4_2 O3_2 C5_2 112.7(4) . . no
C6_2 O4_2 C7_2 115.5(3) . . no
C8_2 O5_2 C9_2 114.5(3) . . no
O7_2 Ni2_2 O6_2 174.51(13) . . no
O7_2 Ni2_2 O11_2 90.28(12) . . no
O6_2 Ni2_2 O11_2 93.49(12) . . no
O7_2 Ni2_2 O8_2 89.35(11) . . no
O6_2 Ni2_2 O8_2 86.64(11) . . no
O11_2 Ni2_2 O8_2 90.35(11) . . no
O7_2 Ni2_2 O9_2 85.85(11) . . no
O6_2 Ni2_2 O9_2 90.73(12) . . no
O11_2 Ni2_2 O9_2 173.69(12) . . no
O8_2 Ni2_2 O9_2 94.58(11) . . no
O7_2 Ni2_2 O10_2 92.44(11) . . no
O6_2 Ni2_2 O10_2 91.68(11) . . no
O11_2 Ni2_2 O10_2 87.96(11) . . no
O8_2 Ni2_2 O10_2 177.54(12) . . no
O9_2 Ni2_2 O10_2 87.23(10) . . no
Ni2_2 O6_2 H6C_2 128(2) . . no
Ni2_2 O6_2 H6D_2 125(2) . . no
H6C_2 O6_2 H6D_2 105.9(16) . . no
Ni2_2 O7_2 H7C_2 119(3) . . no
Ni2_2 O7_2 H7D_2 118(3) . . no
H7C_2 O7_2 H7D_2 104.8(16) . . no
Ni2_2 O8_2 H8C_2 112(3) . . no
Ni2_2 O8_2 H8D_2 118(3) . . no
H8C_2 O8_2 H8D_2 105.9(16) . . no
Ni2_2 O9_2 H9C_2 114(3) . . no
Ni2_2 O9_2 H9D_2 111(3) . . no
H9C_2 O9_2 H9D_2 107.8(17) . . no
Ni2_2 O10_2 H10C_2 110(3) . . no
Ni2_2 O10_2 H10D_2 114(3) . . no
H10C_2 O10_2 H10D_2 103.5(15) . . no
Ni2_2 O11_2 H11C_2 114(3) . . no
Ni2_2 O11_2 H11D_2 126(3) . . no
H11C_2 O11_2 H11D_2 104.1(16) . . no
O14_2 N1_2 O13_2 121.1(4) . . no
O14_2 N1_2 O12_2 119.7(3) . . no
O13_2 N1_2 O12_2 119.1(3) . . no
O15_2 N2_2 O16_2 120.6(4) . . no
O15_2 N2_2 O17_2 121.4(4) . . no
O16_2 N2_2 O17_2 118.0(3) . . no
H18C_2 O18_2 H18D_2 99.7(15) . . no

loop_
_geom_bond_atom_site_label_1
_geom_bond_atom_site_label_2
_geom_bond_distance
_geom_bond_site_symmetry_2
_geom_bond_publ_flag
C1_1 O1_1 1.394(5) . no
C1_1 C2_1 1.485(7) . no
C1_1 H1A_1 0.9900 . no
C1_1 H1B_1 0.9900 . no
C2_1 O2_1 1.452(5) . no
C2_1 H2A_1 0.9900 . no
C2_1 H2B_1 0.9900 . no
C3_1 O2_1 1.402(6) . no
C3_1 C4_1 1.495(7) . no
C3_1 H3A_1 0.9900 . no
C3_1 H3B_1 0.9900 . no
C4_1 O3_1 1.427(5) . no
C4_1 H4A_1 0.9900 . no
C4_1 H4B_1 0.9900 . no
C5_1 O3_1 1.404(6) . no
C5_1 C6_1 1.483(7) . no
C5_1 H5A_1 0.9900 . no
C5_1 H5B_1 0.9900 . no
C6_1 O4_1 1.445(5) . no
C6_1 H6A_1 0.9900 . no
C6_1 H6B_1 0.9900 . no
C7_1 O4_1 1.392(5) . no
C7_1 C8_1 1.501(7) . no
C7_1 H7A_1 0.9900 . no
C7_1 H7B_1 0.9900 . no
C8_1 O5_1 1.436(5) . no
C8_1 H8A_1 0.9900 . no
C8_1 H8B_1 0.9900 . no
C9_1 O5_1 1.396(6) . no
C9_1 C10_1 1.499(7) . no
C9_1 H9A_1 0.9900 . no
C9_1 H9B_1 0.9900 . no
C10_1 O1_1 1.445(6) . no
C10_1 H10A_1 0.9900 . no
C10_1 H10B_1 0.9900 . no
Ni1_1 O7_1 2.038(3) . no
Ni1_1 O11_1 2.045(3) . no
Ni1_1 O6_1 2.045(2) . no
Ni1_1 O8_1 2.049(3) . no
Ni1_1 O10_1 2.061(2) . no
Ni1_1 O9_1 2.068(3) . no
O6_1 H6C_1 0.840(10) . no
O6_1 H6D_1 0.841(10) . no
O7_1 H7C_1 0.840(10) . no
O7_1 H7D_1 0.843(10) . no
O8_1 H8C_1 0.835(10) . no
O8_1 H8D_1 0.837(10) . no
O9_1 H9C_1 0.840(10) . no
O9_1 H9D_1 0.845(10) . no
O10_1 H10C_1 0.845(10) . no
O10_1 H10D_1 0.846(10) . no
O11_1 H11C_1 0.836(10) . no
O11_1 H11D_1 0.840(10) . no
N1_1 O14_1 1.223(4) . no
N1_1 O12_1 1.234(4) . no
N1_1 O13_1 1.252(4) . no
N2_1 O16_1 1.243(4) . no
N2_1 O15_1 1.246(4) . no
N2_1 O17_1 1.250(4) . no
O18_1 H18C_1 0.835(10) . no
O18_1 H18D_1 0.839(10) . no
O18'_1 H18C_1 0.77(5) . no
O18'_1 H18D_1 1.16(4) . no
C1_2 O1_2 1.435(5) . no
C1_2 C2_2 1.491(6) . no
C1_2 H1A_2 0.9900 . no
C1_2 H1B_2 0.9900 . no
C2_2 O2_2 1.417(5) . no
C2_2 H2A_2 0.9900 . no
C2_2 H2B_2 0.9900 . no
C3_2 O2_2 1.444(5) . no
C3_2 C4_2 1.514(6) . no
C3_2 H3A_2 0.9900 . no
C3_2 H3B_2 0.9900 . no
C4_2 O3_2 1.405(5) . no
C4_2 H4A_2 0.9900 . no
C4_2 H4B_2 0.9900 . no
C5_2 O3_2 1.432(5) . no
C5_2 C6_2 1.484(6) . no
C5_2 H5A_2 0.9900 . no
C5_2 H5B_2 0.9900 . no
C6_2 O4_2 1.419(5) . no
C6_2 H6A_2 0.9900 . no
C6_2 H6B_2 0.9900 . no
C7_2 O4_2 1.433(5) . no
C7_2 C8_2 1.496(6) . no
C7_2 H7A_2 0.9900 . no
C7_2 H7B_2 0.9900 . no
C8_2 O5_2 1.420(5) . no
C8_2 H8A_2 0.9900 . no
C8_2 H8B_2 0.9900 . no
C9_2 O5_2 1.430(5) . no
C9_2 C10_2 1.509(6) . no
C9_2 H9A_2 0.9900 . no
C9_2 H9B_2 0.9900 . no
C10_2 O1_2 1.425(5) . no
C10_2 H10A_2 0.9900 . no
C10_2 H10B_2 0.9900 . no
Ni2_2 O7_2 2.035(3) . no
Ni2_2 O6_2 2.043(2) . no
Ni2_2 O11_2 2.043(3) . no
Ni2_2 O8_2 2.052(3) . no
Ni2_2 O9_2 2.056(3) . no
Ni2_2 O10_2 2.068(3) . no
O6_2 H6C_2 0.836(10) . no
O6_2 H6D_2 0.823(10) . no
O7_2 H7C_2 0.830(10) . no
O7_2 H7D_2 0.836(10) . no
O8_2 H8C_2 0.831(10) . no
O8_2 H8D_2 0.832(10) . no
O9_2 H9C_2 0.830(10) . no
O9_2 H9D_2 0.822(10) . no
O10_2 H10C_2 0.840(10) . no
O10_2 H10D_2 0.839(10) . no
O11_2 H11C_2 0.837(10) . no
O11_2 H11D_2 0.840(10) . no
N1_2 O14_2 1.227(4) . no
N1_2 O13_2 1.247(4) . no
N1_2 O12_2 1.256(4) . no
N2_2 O15_2 1.236(4) . no
N2_2 O16_2 1.247(4) . no
N2_2 O17_2 1.253(4) . no
O18_2 H18C_2 0.868(10) . no
O18_2 H18D_2 0.849(10) . no

loop_
_geom_hbond_atom_site_label_D
_geom_hbond_atom_site_label_H
_geom_hbond_atom_site_label_A
_geom_hbond_distance_DH
_geom_hbond_distance_HA
_geom_hbond_distance_DA
_geom_hbond_angle_DHA
_geom_hbond_site_symmetry_A
O6_1 H6C_1 O3_1 0.840(10) 2.042(14) 2.870(4) 168(4) .
O6_1 H6D_1 O5_1 0.841(10) 1.913(15) 2.726(4) 162(4) .
O7_1 H7C_1 O4_2 0.840(10) 1.956(14) 2.778(4) 166(3) .
O7_1 H7D_1 O1_2 0.843(10) 1.927(12) 2.764(4) 172(4) .
O8_1 H8C_1 O2_1 0.835(10) 2.011(12) 2.840(4) 172(4) .
O8_1 H8D_1 O13_2 0.837(10) 2.018(12) 2.851(4) 173(4) 3_454
O9_1 H9C_1 O16_1 0.840(10) 1.937(13) 2.766(4) 169(4) 4
O9_1 H9D_1 O14_1 0.845(10) 2.041(13) 2.870(4) 167(4) .
O10_1 H10C_1 O12_1 0.845(10) 1.927(16) 2.744(4) 162(3) .
O10_1 H10D_1 O17_1 0.846(10) 1.914(14) 2.749(4) 169(4) .
O11_1 H11C_1 O15_1 0.836(10) 1.962(12) 2.794(4) 173(4) .
O11_1 H11D_1 O18_1 0.840(10) 1.867(13) 2.692(6) 167(4) .
O6_2 H6C_2 O3_2 0.836(10) 1.987(12) 2.811(4) 168(4) .
O6_2 H6D_2 O5_2 0.823(10) 1.942(13) 2.754(4) 169(4) .
O7_2 H7C_2 O4_1 0.830(10) 1.942(10) 2.771(4) 177(3) 1_655
O7_2 H7D_2 O1_1 0.836(10) 1.939(16) 2.746(4) 162(4) 1_655
O8_2 H8C_2 O2_2 0.831(10) 1.999(11) 2.830(4) 178(4) .
O8_2 H8D_2 O13_1 0.832(10) 2.059(17) 2.857(4) 160(4) 3_554
O9_2 H9C_2 O16_2 0.830(10) 1.901(13) 2.719(4) 168(4) 4_655
O9_2 H9D_2 O14_2 0.822(10) 2.06(2) 2.829(4) 156(4) .
O10_2 H10C_2 O12_2 0.840(10) 1.929(16) 2.736(4) 161(3) .
O10_2 H10D_2 O17_2 0.839(10) 1.910(14) 2.732(4) 166(4) .
O11_2 H11C_2 O15_2 0.837(10) 1.938(13) 2.766(4) 170(5) .
O11_2 H11D_2 O18_2 0.840(10) 1.853(12) 2.691(5) 175(4) .
O18_2 H18D_2 O13_2 0.849(10) 2.077(19) 2.913(5) 168(6) 4_645

loop_
_geom_torsion_atom_site_label_1
_geom_torsion_atom_site_label_2
_geom_torsion_atom_site_label_3
_geom_torsion_atom_site_label_4
_geom_torsion
_geom_torsion_site_symmetry_1
_geom_torsion_site_symmetry_2
_geom_torsion_site_symmetry_3
_geom_torsion_site_symmetry_4
_geom_torsion_publ_flag
O1_1 C1_1 C2_1 O2_1 77.4(5) . . . . no
O2_1 C3_1 C4_1 O3_1 57.3(6) . . . . no
O3_1 C5_1 C6_1 O4_1 -72.6(5) . . . . no
O4_1 C7_1 C8_1 O5_1 66.1(5) . . . . no
O5_1 C9_1 C10_1 O1_1 -62.7(6) . . . . no
C2_1 C1_1 O1_1 C10_1 -169.9(4) . . . . no
C9_1 C10_1 O1_1 C1_1 175.6(4) . . . . no
C4_1 C3_1 O2_1 C2_1 81.0(5) . . . . no
C1_1 C2_1 O2_1 C3_1 -166.1(4) . . . . no
C6_1 C5_1 O3_1 C4_1 165.1(4) . . . . no
C3_1 C4_1 O3_1 C5_1 175.2(4) . . . . no
C8_1 C7_1 O4_1 C6_1 -169.0(4) . . . . no
C5_1 C6_1 O4_1 C7_1 161.5(4) . . . . no
C10_1 C9_1 O5_1 C8_1 168.3(4) . . . . no
C7_1 C8_1 O5_1 C9_1 -156.1(4) . . . . no
O1_2 C1_2 C2_2 O2_2 77.2(5) . . . . no
O2_2 C3_2 C4_2 O3_2 55.9(5) . . . . no
O3_2 C5_2 C6_2 O4_2 -73.0(4) . . . . no
O4_2 C7_2 C8_2 O5_2 68.3(4) . . . . no
O5_2 C9_2 C10_2 O1_2 -61.2(5) . . . . no
C9_2 C10_2 O1_2 C1_2 178.5(4) . . . . no
C2_2 C1_2 O1_2 C10_2 -165.6(4) . . . . no
C1_2 C2_2 O2_2 C3_2 -167.6(4) . . . . no
C4_2 C3_2 O2_2 C2_2 82.2(4) . . . . no
C3_2 C4_2 O3_2 C5_2 171.8(4) . . . . no
C6_2 C5_2 O3_2 C4_2 164.3(4) . . . . no
C5_2 C6_2 O4_2 C7_2 163.9(3) . . . . no
C8_2 C7_2 O4_2 C6_2 -165.1(4) . . . . no
C7_2 C8_2 O5_2 C9_2 -165.1(4) . . . . no
C10_2 C9_2 O5_2 C8_2 165.5(4) . . . . no
